data_9012631
loop_
_publ_author_name
'Barinova, A. V.'
'Bonin, M.'
'Pushcharovsky, D. Y.'
'Rastsvetaeva, R. K.'
'Schenk, K.'
'Dimitrova, O. V.'

_publ_section_title
;
 Crystal structure of synthetic hydroxylpyromorphite Pb5(PO4)3(OH)
 Note: y(O3) corrected
;
_journal_name_full 'Crystallography Reports'
_journal_page_first 189
_journal_page_last 192
_journal_volume 43
_journal_year 1998
_chemical_compound_source Synthetic
_chemical_formula_sum 'H O13 P3 Pb5'
_chemical_name_mineral Pyromorphite
_space_group_IT_number 176
_symmetry_space_group_name_Hall '-P 6c'
_symmetry_space_group_name_H-M 'P 63/m'
_cell_angle_alpha 90
_cell_angle_beta 90
_cell_angle_gamma 120
_cell_formula_units_Z 2
_cell_length_a 9.774
_cell_length_b 9.774
_cell_length_c 7.291
_cell_volume 603.201
_database_code_amcsd 0012355
_exptl_crystal_density_diffrn 7.366
_cod_original_cell_volume 603.202
_cod_original_formula_sum 'Pb5 P3 O13 H'
_cod_database_code 9012631

loop_
_space_group_symop_operation_xyz
x,y,z
-x+y,-x,1/2-z
x-y,x,1/2+z
y,-x+y,-z
-y,x-y,z
x,y,1/2-z
-x,-y,1/2+z
x-y,x,-z
-x+y,-x,z
-y,x-y,1/2-z
y,-x+y,1/2+z
-x,-y,-z

loop_
_atom_site_aniso_label
_atom_site_aniso_U_11
_atom_site_aniso_U_22
_atom_site_aniso_U_33
_atom_site_aniso_U_12
_atom_site_aniso_U_13
_atom_site_aniso_U_23
Pb1 0.01379 0.01379 0.00781 0.00690 0.00000 0.00000
Pb2 0.01053 0.01234 0.03016 0.01379 0.00000 0.00000
P 0.00544 0.00254 0.00566 0.00327 0.00000 0.00000
O1 0.01016 0.00617 0.00135 0.00653 0.00000 0.00000
O2 0.00617 0.01524 0.01966 0.00907 0.00000 0.00000
O3 0.01633 0.01125 0.01589 0.01379 -0.02126 -0.00500
O-H 0.02105 0.02105 0.12011 0.01053 0.00000 0.00000

loop_
_atom_site_label
_atom_site_fract_x
_atom_site_fract_y
_atom_site_fract_z
_atom_site_U_iso_or_equiv
_atom_site_type_symbol
_atom_site_attached_hydrogens
Pb1 0.33333 0.66667 0.49730 0.01203 Pb 0
Pb2 0.23640 0.23190 0.25000 0.01735 Pb 0
P 0.40450 0.02310 0.25000 0.00507 P 0
O1 0.32560 0.84150 0.25000 0.00633 O 0
O2 0.58600 0.10050 0.25000 0.01393 O 0
O3 0.35410 0.08130 0.08132 0.01520 O 0
O-H 0.00000 0.00000 0.00000 0.05446 O 1

loop_
_cod_changelog_entry_id
_cod_changelog_entry_author
_cod_changelog_entry_date
_cod_changelog_entry_text
1
;cod-tools version 3.8.0
Id: cif_guess_AMCSD_atom_types 9574 2023-05-10 09:00:05Z saulius
;
2023-05-10T18:54:10+03:00
;Derived atom types and hydrogen counts
from atom names that follow the AMCSD naming convention
(Wat == water, O-H == hydroxyl).
;
2
;cod-tools version 3.10.1
Id: cif_fix_AMCSD_aniso_labels 10200 2024-08-01 14:09:44Z saulius
;
2024-08-02T12:21:48+03:00
;Changed the following '_atom_site_aniso_label' values:
'OH' -> 'O-H'
;

loop_
_cod_related_entry_id
_cod_related_entry_database
_cod_related_entry_code
1 AMCSD 0012355
